data_7159552
loop_
_publ_author_name
'Budnikov, Alexander S.'
'Krylov, Igor B.'
'Lastovko, Andrey V.'
'Dolotov, Roman A.'
'Shevchenko, Mikhail I.'
'Terent'ev, Alexander O.'

_publ_section_title
;
 The diacetyliminoxyl radical in oxidative functionalization of alkenes.
;
_journal_issue 38
_journal_name_full 'Organic &amp; biomolecular chemistry'
_journal_page_first 7758
_journal_page_last 7766
_journal_paper_doi 10.1039/d3ob00925d
_journal_volume 21
_journal_year 2023
_chemical_formula_moiety 'C24 H24 N2 O6'
_chemical_formula_sum 'C24 H24 N2 O6'
_chemical_formula_weight 436.45
_space_group_crystal_system monoclinic
_space_group_IT_number 14
_space_group_name_Hall '-P 2ybc'
_space_group_name_H-M_alt 'P 1 21/c 1'
_atom_sites_solution_hydrogens geom
_atom_sites_solution_primary dual
_atom_sites_solution_secondary difmap
_audit_creation_date 2021-12-21
_audit_creation_method
;
Olex2 1.3
(compiled 2020.11.12 svn.r5f609507 for OlexSys, GUI svn.r6272)
;
_audit_update_record
;
2023-04-04 deposited with the CCDC.	2023-09-01 downloaded from the CCDC.
;
_cell_angle_alpha 90
_cell_angle_beta 92.9970(10)
_cell_angle_gamma 90
_cell_formula_units_Z 2
_cell_length_a 11.2566(2)
_cell_length_b 5.41860(10)
_cell_length_c 18.4668(3)
_cell_measurement_reflns_used 8909
_cell_measurement_temperature 100.01(10)
_cell_measurement_theta_max 78.7980
_cell_measurement_theta_min 3.9040
_cell_volume 1124.84(3)
_computing_cell_refinement 'CrysAlisPro 1.171.41.118a (Rigaku OD, 2021)'
_computing_data_collection 'CrysAlisPro 1.171.41.118a (Rigaku OD, 2021)'
_computing_data_reduction 'CrysAlisPro 1.171.41.118a (Rigaku OD, 2021)'
_computing_molecular_graphics 'Olex2 1.3 (Dolomanov et al., 2009)'
_computing_publication_material 'Olex2 1.3 (Dolomanov et al., 2009)'
_computing_structure_refinement 'XL  (Sheldrick, 2008)'
_computing_structure_solution 'SHELXT 2018/2 (Sheldrick, 2018)'
_diffrn_ambient_environment N~2~
_diffrn_ambient_temperature 100.01(10)
_diffrn_detector 'Hybrid Pixel Array Detector'
_diffrn_detector_area_resol_mean 10.0000
_diffrn_detector_type HyPix
_diffrn_measured_fraction_theta_full 1.000
_diffrn_measured_fraction_theta_max 0.995
_diffrn_measurement_details
;
List of Runs (angles in degrees, time in seconds):

  # Type    Start    End  Width  t~exp~   \w     \q     \k     \f   Frames
#--------------------------------------------------------------------------
  1  \w    104.00 130.00   0.50    0.23    --  111.50  30.00  60.00   52
  2  \w    107.00 138.00   0.50    0.23    --  111.50  45.00 -30.00   62
  3  \w     96.00 178.00   0.50    0.23    --  111.50  61.00 -60.00  164
  4  \w    102.00 128.00   0.50    0.23    --  111.50  45.00-150.00   52
  5  \w    124.00 164.00   0.50    0.23    --  111.50  15.00-120.00   80
  6  \w    101.00 178.00   0.50    0.23    --  111.50  30.00 -90.00  154
  7  \w     68.00 178.00   0.50    0.23    --  111.50   4.00  42.00  220
  8  \w    145.00 178.00   0.50    0.23    --  111.50  30.00  60.00   66
  9  \w    110.00 136.00   0.50    0.23    --  111.50  30.00 120.00   52
 10  \w      5.00 120.00   0.50    0.06    --   48.51   4.00  42.00  230
 11  \w    -44.00  23.00   0.50    0.06    --  -48.51   4.00  42.00  134
 12  \w    -44.00 -18.00   0.50    0.23    --  -90.00   4.00  42.00   52
 13  \w    -51.00 -18.00   0.50    0.23    --  -90.00  45.00 -30.00   66
 14  \w    -26.00  26.00   0.50    0.06    --  -48.51  19.00-120.00  104
 15  \w   -120.00 -31.00   0.50    0.06    --  -48.51  -4.00-135.00  178
 16  \w   -162.00 -72.00   0.50    0.23    --  -90.00  -4.00-135.00  180
 17  \w    131.00 165.00   0.50    0.23    --  111.50 125.00 -60.00   68
 18  \w     40.00  66.00   0.50    0.23    --  111.50 -61.00  30.00   52
 19  \w     41.00  66.00   0.50    0.23    --  111.50 -61.00 -30.00   50
 20  \w    -23.00  63.00   0.50    0.06    --   48.51 -57.00-180.00  172
 21  \w     43.00  69.00   0.50    0.23    --  111.50 -61.00-150.00   52
 22  \w     60.00  86.00   0.50    0.23    --  111.50 -77.00-120.00   52
 23  \w     41.00  97.00   0.50    0.23    --  111.50 -77.00 -90.00  112
 24  \w     40.00 114.00   0.50    0.23    --  111.50-129.00 -10.28  148
 25  \w     78.00 104.00   0.50    0.23    --  111.50 -95.00  90.00   52
 26  \w     40.00 105.00   0.50    0.23    --  111.50 -95.00 120.00  130
 27  \w     55.00  81.00   0.50    0.23    --  111.50 -86.00 -48.96   52
 28  \w     64.00 109.00   0.50    0.23    --  111.50-125.00 -60.00   90
 29  \w     40.00 111.00   0.50    0.23    --  111.50-125.00-120.00  142
 30  \w     40.00 105.00   0.50    0.23    --  111.50 -95.00-180.00  130
 31  \w     47.00  73.00   0.50    0.23    --  111.50 -95.00-150.00   52
 32  \w     85.00 111.00   0.50    0.23    --  111.50 -86.00 -48.96   52
 33  \w     55.00  81.00   0.50    0.23    --  111.50 -81.00 142.57   52
 34  \w     40.00 136.00   0.50    0.23    --  111.50 -82.00 147.63  192
 35  \w    108.00 135.00   0.50    0.23    --  111.50 -81.00 142.57   54
;
_diffrn_measurement_device 'four-circle diffractometer'
_diffrn_measurement_device_type 'XtaLAB Synergy, Dualflex, HyPix'
_diffrn_measurement_method '\w scans'
_diffrn_orient_matrix_type 'CrysAlisPro convention (1999,Acta A55,543-557)'
_diffrn_orient_matrix_UB_11 -0.1078615000
_diffrn_orient_matrix_UB_12 0.0092898000
_diffrn_orient_matrix_UB_13 0.0479577000
_diffrn_orient_matrix_UB_21 -0.0846250000
_diffrn_orient_matrix_UB_22 -0.0097497000
_diffrn_orient_matrix_UB_23 -0.0682257000
_diffrn_orient_matrix_UB_31 -0.0006361000
_diffrn_orient_matrix_UB_32 -0.2840576000
_diffrn_orient_matrix_UB_33 0.0039242000
_diffrn_radiation_monochromator mirror
_diffrn_radiation_probe x-ray
_diffrn_radiation_type 'Cu K\a'
_diffrn_radiation_wavelength 1.54184
_diffrn_reflns_av_R_equivalents 0.0356
_diffrn_reflns_av_unetI/netI 0.0248
_diffrn_reflns_Laue_measured_fraction_full 1.000
_diffrn_reflns_Laue_measured_fraction_max 0.995
_diffrn_reflns_limit_h_max 14
_diffrn_reflns_limit_h_min -14
_diffrn_reflns_limit_k_max 4
_diffrn_reflns_limit_k_min -6
_diffrn_reflns_limit_l_max 23
_diffrn_reflns_limit_l_min -23
_diffrn_reflns_number 12674
_diffrn_reflns_point_group_measured_fraction_full 1.000
_diffrn_reflns_point_group_measured_fraction_max 0.995
_diffrn_reflns_theta_full 67.684
_diffrn_reflns_theta_max 79.466
_diffrn_reflns_theta_min 3.932
_diffrn_source 'micro-focus sealed X-ray tube'
_diffrn_source_type 'PhotonJet (Cu) X-ray Source'
_exptl_absorpt_coefficient_mu 0.772
_exptl_absorpt_correction_T_max 1.00000
_exptl_absorpt_correction_T_min 0.75658
_exptl_absorpt_correction_type multi-scan
_exptl_absorpt_process_details
;
CrysAlisPro 1.171.41.118a (Rigaku Oxford Diffraction, 2021)
Empirical absorption correction using spherical harmonics,
implemented in SCALE3 ABSPACK scaling algorithm.
;
_exptl_crystal_colour colourless
_exptl_crystal_density_diffrn 1.289
_exptl_crystal_density_method 'not measured'
_exptl_crystal_description block
_exptl_crystal_F_000 460
_exptl_crystal_size_max 0.16
_exptl_crystal_size_mid 0.04
_exptl_crystal_size_min 0.02
_refine_diff_density_max 0.238
_refine_diff_density_min -0.230
_refine_diff_density_rms 0.044
_refine_ls_extinction_coef 0.0045(8)
_refine_ls_extinction_expression Fc^*^=kFc[1+0.001xFc^2^\l^3^/sin(2\q)]^-1/4^
_refine_ls_extinction_method 'SHELXL-2018/3 (Sheldrick 2018)'
_refine_ls_goodness_of_fit_ref 1.100
_refine_ls_hydrogen_treatment constr
_refine_ls_matrix_type full
_refine_ls_number_parameters 148
_refine_ls_number_reflns 2420
_refine_ls_number_restraints 0
_refine_ls_restrained_S_all 1.100
_refine_ls_R_factor_all 0.0466
_refine_ls_R_factor_gt 0.0441
_refine_ls_shift/su_max 0.000
_refine_ls_shift/su_mean 0.000
_refine_ls_structure_factor_coef Fsqd
_refine_ls_weighting_details 'w=1/[\s^2^(Fo^2^)+(0.0585P)^2^+0.4312P] where P=(Fo^2^+2Fc^2^)/3'
_refine_ls_weighting_scheme calc
_refine_ls_wR_factor_gt 0.1203
_refine_ls_wR_factor_ref 0.1223
_reflns_Friedel_coverage 0.000
_reflns_number_gt 2227
_reflns_number_total 2420
_reflns_threshold_expression 'I > 2\s(I)'
_cod_data_source_file d3ob00925d3.cif
_cod_data_source_block b699-1
_cod_depositor_comments 'Adding full bibliography for 7159551--7159553.cif.'
_cod_database_code 7159552
_shelx_shelxl_version_number 2018/3
_chemical_oxdiff_usercomment B.699-1
_shelx_space_group_comment
;
The symmetry employed for this shelxl refinement is uniquely defined
by the following loop, which should always be used as a source of
symmetry information in preference to the above space-group names.
They are only intended as comments.
;
_shelx_estimated_absorpt_t_max 0.985
_shelx_estimated_absorpt_t_min 0.886
_reflns_odcompleteness_completeness 95.32
_reflns_odcompleteness_iscentric 1
_reflns_odcompleteness_theta 86.18
_olex2_refinement_description
;
1. Fixed Uiso
 At 1.2 times of:
  All C(H) groups
 At 1.5 times of:
  All C(H,H,H) groups
2.a Ternary CH refined with riding coordinates:
 C6(H6)
2.b Aromatic/amide H refined with riding coordinates:
 C8(H8), C12(H12), C9(H9), C11(H11), C10(H10)
2.c Idealised Me refined as rotating group:
 C5(H5A,H5B,H5C), C1(H1A,H1B,H1C)
;
_olex2_submission_special_instructions 'No special instructions were received'
_oxdiff_exptl_absorpt_empirical_details
;
Empirical correction (ABSPACK) includes:
- Absorption correction using spherical harmonics
- Frame scaling
;
_oxdiff_exptl_absorpt_empirical_full_max 1.587
_oxdiff_exptl_absorpt_empirical_full_min 0.582

loop_
_space_group_symop_operation_xyz
'x, y, z'
'-x, y+1/2, -z+1/2'
'-x, -y, -z'
'x, -y-1/2, z-1/2'

loop_
_atom_site_label
_atom_site_type_symbol
_atom_site_fract_x
_atom_site_fract_y
_atom_site_fract_z
_atom_site_U_iso_or_equiv
_atom_site_adp_type
_atom_site_occupancy
_atom_site_site_symmetry_order
_atom_site_calc_flag
_atom_site_refinement_flags_posn
_atom_site_refinement_flags_adp
_atom_site_refinement_flags_occupancy
_atom_site_disorder_assembly
_atom_site_disorder_group
O3 O 0.37545(8) 0.66443(18) 0.45992(5) 0.0296(3) Uani 1 1 d . . . . .
O1 O 0.00370(9) 0.7881(2) 0.36120(6) 0.0433(3) Uani 1 1 d . . . . .
O2 O 0.18641(11) 1.1155(2) 0.46374(7) 0.0453(3) Uani 1 1 d . . . . .
N1 N 0.29168(10) 0.6007(2) 0.40469(6) 0.0284(3) Uani 1 1 d . . . . .
C7 C 0.54349(11) 0.4822(3) 0.39905(7) 0.0269(3) Uani 1 1 d . . . . .
C3 C 0.19453(11) 0.7190(2) 0.41192(7) 0.0266(3) Uani 1 1 d . . . . .
C4 C 0.17347(11) 0.8975(3) 0.47312(8) 0.0302(3) Uani 1 1 d . . . . .
C2 C 0.09357(12) 0.6655(3) 0.35828(7) 0.0307(3) Uani 1 1 d . . . . .
C6 C 0.46670(11) 0.4741(3) 0.46376(7) 0.0274(3) Uani 1 1 d . . . . .
H6 H 0.427703 0.308624 0.465878 0.033 Uiso 1 1 calc R U . . .
C8 C 0.62442(12) 0.6726(3) 0.38958(7) 0.0309(3) Uani 1 1 d . . . . .
H8 H 0.631367 0.802881 0.423949 0.037 Uiso 1 1 calc R U . . .
C12 C 0.53303(12) 0.2950(3) 0.34762(8) 0.0307(3) Uani 1 1 d . . . . .
H12 H 0.477947 0.164709 0.353623 0.037 Uiso 1 1 calc R U . . .
C9 C 0.69509(13) 0.6726(3) 0.33003(8) 0.0341(3) Uani 1 1 d . . . . .
H9 H 0.751091 0.801291 0.324223 0.041 Uiso 1 1 calc R U . . .
C11 C 0.60246(13) 0.2967(3) 0.28744(8) 0.0342(3) Uani 1 1 d . . . . .
H11 H 0.594000 0.169215 0.252225 0.041 Uiso 1 1 calc R U . . .
C10 C 0.68385(13) 0.4845(3) 0.27905(8) 0.0335(3) Uani 1 1 d . . . . .
H10 H 0.732105 0.484846 0.238359 0.040 Uiso 1 1 calc R U . . .
C5 C 0.13528(15) 0.7846(3) 0.54164(8) 0.0417(4) Uani 1 1 d . . . . .
H5A H 0.124521 0.914451 0.577664 0.063 Uiso 1 1 calc R U . . .
H5B H 0.196226 0.668352 0.560194 0.063 Uiso 1 1 calc R U . . .
H5C H 0.059970 0.696790 0.532167 0.063 Uiso 1 1 calc R U . . .
C1 C 0.10660(15) 0.4611(3) 0.30529(9) 0.0422(4) Uani 1 1 d . . . . .
H1A H 0.101848 0.302228 0.330343 0.063 Uiso 1 1 calc R U . . .
H1B H 0.183784 0.474961 0.283423 0.063 Uiso 1 1 calc R U . . .
H1C H 0.042723 0.471639 0.267274 0.063 Uiso 1 1 calc R U . . .

loop_
_atom_site_aniso_label
_atom_site_aniso_U_11
_atom_site_aniso_U_22
_atom_site_aniso_U_33
_atom_site_aniso_U_23
_atom_site_aniso_U_13
_atom_site_aniso_U_12
O3 0.0239(5) 0.0340(5) 0.0305(5) 0.0000(4) -0.0023(4) 0.0052(4)
O1 0.0297(5) 0.0577(7) 0.0417(6) -0.0092(5) -0.0052(4) 0.0124(5)
O2 0.0531(7) 0.0298(6) 0.0524(7) -0.0035(5) -0.0023(5) 0.0004(5)
N1 0.0246(5) 0.0330(6) 0.0275(6) 0.0025(4) -0.0003(4) 0.0016(4)
C7 0.0230(6) 0.0289(7) 0.0287(6) 0.0034(5) -0.0009(5) 0.0043(5)
C3 0.0248(6) 0.0276(6) 0.0276(6) 0.0039(5) 0.0021(5) 0.0021(5)
C4 0.0242(6) 0.0316(7) 0.0343(7) -0.0014(5) -0.0034(5) 0.0039(5)
C2 0.0268(6) 0.0360(7) 0.0292(6) 0.0011(5) 0.0007(5) 0.0030(5)
C6 0.0227(6) 0.0278(6) 0.0315(7) 0.0021(5) -0.0004(5) 0.0027(5)
C8 0.0335(7) 0.0283(7) 0.0307(7) -0.0006(5) 0.0004(5) 0.0001(5)
C12 0.0292(7) 0.0283(7) 0.0344(7) 0.0016(5) 0.0002(5) -0.0008(5)
C9 0.0328(7) 0.0343(7) 0.0352(7) 0.0055(6) 0.0027(5) -0.0044(6)
C11 0.0372(7) 0.0307(7) 0.0348(7) -0.0035(6) 0.0031(6) 0.0031(6)
C10 0.0324(7) 0.0366(8) 0.0321(7) 0.0034(6) 0.0070(5) 0.0048(6)
C5 0.0432(8) 0.0479(9) 0.0346(8) -0.0011(7) 0.0085(6) 0.0102(7)
C1 0.0407(8) 0.0460(9) 0.0390(8) -0.0100(7) -0.0052(6) 0.0062(7)

loop_
_atom_type_symbol
_atom_type_description
_atom_type_scat_dispersion_real
_atom_type_scat_dispersion_imag
_atom_type_scat_source
C C 0.0181 0.0091 'International Tables Vol C Tables 4.2.6.8 and 6.1.1.4'
H H 0.0000 0.0000 'International Tables Vol C Tables 4.2.6.8 and 6.1.1.4'
N N 0.0311 0.0180 'International Tables Vol C Tables 4.2.6.8 and 6.1.1.4'
O O 0.0492 0.0322 'International Tables Vol C Tables 4.2.6.8 and 6.1.1.4'

loop_
_geom_angle_atom_site_label_1
_geom_angle_atom_site_label_2
_geom_angle_atom_site_label_3
_geom_angle
_geom_angle_site_symmetry_1
_geom_angle_site_symmetry_3
_geom_angle_publ_flag
N1 O3 C6 107.97(9) . . ?
C3 N1 O3 110.36(11) . . ?
C8 C7 C6 121.71(12) . . ?
C12 C7 C6 119.15(12) . . ?
C12 C7 C8 119.13(12) . . ?
N1 C3 C4 124.40(12) . . ?
N1 C3 C2 117.21(12) . . ?
C2 C3 C4 118.31(11) . . ?
O2 C4 C3 119.61(13) . . ?
O2 C4 C5 124.62(14) . . ?
C5 C4 C3 115.77(13) . . ?
O1 C2 C3 118.07(13) . . ?
O1 C2 C1 123.14(13) . . ?
C1 C2 C3 118.76(12) . . ?
O3 C6 C7 111.85(10) . . ?
O3 C6 C6 103.05(13) . 3_666 ?
O3 C6 H6 109.1 . . ?
C7 C6 C6 114.39(13) . 3_666 ?
C7 C6 H6 109.1 . . ?
C6 C6 H6 109.1 3_666 . ?
C7 C8 H8 119.9 . . ?
C9 C8 C7 120.28(13) . . ?
C9 C8 H8 119.9 . . ?
C7 C12 H12 119.7 . . ?
C7 C12 C11 120.65(13) . . ?
C11 C12 H12 119.7 . . ?
C8 C9 H9 120.0 . . ?
C10 C9 C8 120.03(13) . . ?
C10 C9 H9 120.0 . . ?
C12 C11 H11 120.1 . . ?
C10 C11 C12 119.80(13) . . ?
C10 C11 H11 120.1 . . ?
C9 C10 H10 120.0 . . ?
C11 C10 C9 120.09(13) . . ?
C11 C10 H10 120.0 . . ?
C4 C5 H5A 109.5 . . ?
C4 C5 H5B 109.5 . . ?
C4 C5 H5C 109.5 . . ?
H5A C5 H5B 109.5 . . ?
H5A C5 H5C 109.5 . . ?
H5B C5 H5C 109.5 . . ?
C2 C1 H1A 109.5 . . ?
C2 C1 H1B 109.5 . . ?
C2 C1 H1C 109.5 . . ?
H1A C1 H1B 109.5 . . ?
H1A C1 H1C 109.5 . . ?
H1B C1 H1C 109.5 . . ?

loop_
_geom_bond_atom_site_label_1
_geom_bond_atom_site_label_2
_geom_bond_distance
_geom_bond_site_symmetry_2
_geom_bond_publ_flag
O3 N1 1.3957(14) . ?
O3 C6 1.4547(16) . ?
O1 C2 1.2137(17) . ?
O2 C4 1.2034(19) . ?
N1 C3 1.2806(17) . ?
C7 C6 1.5117(18) . ?
C7 C8 1.3931(19) . ?
C7 C12 1.390(2) . ?
C3 C4 1.5158(19) . ?
C3 C2 1.4963(18) . ?
C4 C5 1.489(2) . ?
C2 C1 1.490(2) . ?
C6 C6 1.525(3) 3_666 ?
C6 H6 1.0000 . ?
C8 H8 0.9500 . ?
C8 C9 1.390(2) . ?
C12 H12 0.9500 . ?
C12 C11 1.392(2) . ?
C9 H9 0.9500 . ?
C9 C10 1.389(2) . ?
C11 H11 0.9500 . ?
C11 C10 1.383(2) . ?
C10 H10 0.9500 . ?
C5 H5A 0.9800 . ?
C5 H5B 0.9800 . ?
C5 H5C 0.9800 . ?
C1 H1A 0.9800 . ?
C1 H1B 0.9800 . ?
C1 H1C 0.9800 . ?

loop_
_geom_torsion_atom_site_label_1
_geom_torsion_atom_site_label_2
_geom_torsion_atom_site_label_3
_geom_torsion_atom_site_label_4
_geom_torsion
_geom_torsion_site_symmetry_1
_geom_torsion_site_symmetry_2
_geom_torsion_site_symmetry_3
_geom_torsion_site_symmetry_4
_geom_torsion_publ_flag
O3 N1 C3 C4 -1.47(18) . . . . ?
O3 N1 C3 C2 -178.02(11) . . . . ?
N1 O3 C6 C7 70.63(13) . . . . ?
N1 O3 C6 C6 -166.02(12) . . . 3_666 ?
N1 C3 C4 O2 96.94(17) . . . . ?
N1 C3 C4 C5 -84.07(17) . . . . ?
N1 C3 C2 O1 -174.97(13) . . . . ?
N1 C3 C2 C1 6.6(2) . . . . ?
C7 C8 C9 C10 1.0(2) . . . . ?
C7 C12 C11 C10 0.8(2) . . . . ?
C4 C3 C2 O1 8.3(2) . . . . ?
C4 C3 C2 C1 -170.13(13) . . . . ?
C2 C3 C4 O2 -86.54(17) . . . . ?
C2 C3 C4 C5 92.45(15) . . . . ?
C6 O3 N1 C3 161.80(11) . . . . ?
C6 C7 C8 C9 178.99(12) . . . . ?
C6 C7 C12 C11 -179.93(12) . . . . ?
C8 C7 C6 O3 70.63(15) . . . . ?
C8 C7 C6 C6 -46.0(2) . . . 3_666 ?
C8 C7 C12 C11 0.1(2) . . . . ?
C8 C9 C10 C11 -0.1(2) . . . . ?
C12 C7 C6 O3 -109.32(13) . . . . ?
C12 C7 C6 C6 134.00(15) . . . 3_666 ?
C12 C7 C8 C9 -1.1(2) . . . . ?
C12 C11 C10 C9 -0.9(2) . . . . ?
